data_7242051
loop_
_publ_author_name
'Moon, Heehun'
'Lim, Sang Woo'
'Kim, Dongwon'
'Jung, Ok-Sang'
'Lee, Young-A'

_publ_section_title
;
 Supramolecular isomerism between cyclodimeric and sinusoidal 1D
 coordination polymers: competition of tunable argentophilic vs.
 electrostatic interactions
;
_journal_issue 5
_journal_name_full CrystEngComm
_journal_page_first 1272
_journal_page_last 1280
_journal_paper_doi 10.1039/D0CE01779E
_journal_volume 23
_journal_year 2021
_chemical_formula_sum 'C34 H52 Ag2 Cl2 N4 O8 Si4'
_chemical_formula_weight 1043.79
_space_group_crystal_system monoclinic
_space_group_IT_number 14
_space_group_name_Hall '-P 2ybc'
_space_group_name_H-M_alt 'P 1 21/c 1'
_atom_sites_solution_hydrogens geom
_audit_creation_method SHELXL-2018/3
_audit_update_record
;
2020-11-12 deposited with the CCDC.	2021-01-07 downloaded from the CCDC.
;
_cell_angle_alpha 90
_cell_angle_beta 98.9380(10)
_cell_angle_gamma 90
_cell_formula_units_Z 2
_cell_length_a 9.4780(2)
_cell_length_b 16.6234(4)
_cell_length_c 14.6344(4)
_cell_measurement_reflns_used 9896
_cell_measurement_temperature 173(2)
_cell_measurement_theta_max 28.01
_cell_measurement_theta_min 2.18
_cell_volume 2277.75(10)
_computing_cell_refinement 'Bruker APEX software'
_computing_data_collection 'Bruker APEX software'
_computing_data_reduction 'Bruker APEX software'
_computing_molecular_graphics ORTEP
_computing_publication_material CIFTAB
_computing_structure_refinement SHELXL
_computing_structure_solution 'SHELXT 2018/2 (Sheldrick, 2018)'
_diffrn_ambient_temperature 173(2)
_diffrn_measured_fraction_theta_full 1.000
_diffrn_measured_fraction_theta_max 0.999
_diffrn_measurement_device_type 'CCD detector'
_diffrn_measurement_method 'phi and omega scans'
_diffrn_radiation_type MoK\a
_diffrn_radiation_wavelength 0.71073
_diffrn_reflns_av_R_equivalents 0.0320
_diffrn_reflns_av_unetI/netI 0.0137
_diffrn_reflns_Laue_measured_fraction_full 1.000
_diffrn_reflns_Laue_measured_fraction_max 0.999
_diffrn_reflns_limit_h_max 12
_diffrn_reflns_limit_h_min -12
_diffrn_reflns_limit_k_max 22
_diffrn_reflns_limit_k_min -22
_diffrn_reflns_limit_l_max 19
_diffrn_reflns_limit_l_min -19
_diffrn_reflns_number 75525
_diffrn_reflns_point_group_measured_fraction_full 1.000
_diffrn_reflns_point_group_measured_fraction_max 0.999
_diffrn_reflns_theta_full 25.242
_diffrn_reflns_theta_max 28.137
_diffrn_reflns_theta_min 1.867
_diffrn_source 'fine-focus sealed tube'
_exptl_absorpt_coefficient_mu 1.131
_exptl_absorpt_correction_T_max 0.7457
_exptl_absorpt_correction_T_min 0.6774
_exptl_absorpt_correction_type multi-scan
_exptl_absorpt_process_details SADABS
_exptl_crystal_colour colourless
_exptl_crystal_density_diffrn 1.522
_exptl_crystal_description block
_exptl_crystal_F_000 1064
_exptl_crystal_size_max 0.300
_exptl_crystal_size_mid 0.140
_exptl_crystal_size_min 0.130
_refine_diff_density_max 0.929
_refine_diff_density_min -0.501
_refine_diff_density_rms 0.067
_refine_ls_extinction_method none
_refine_ls_goodness_of_fit_ref 1.080
_refine_ls_hydrogen_treatment constr
_refine_ls_matrix_type full
_refine_ls_number_parameters 274
_refine_ls_number_reflns 5577
_refine_ls_number_restraints 0
_refine_ls_restrained_S_all 1.080
_refine_ls_R_factor_all 0.0373
_refine_ls_R_factor_gt 0.0288
_refine_ls_shift/su_max 0.002
_refine_ls_shift/su_mean 0.000
_refine_ls_structure_factor_coef Fsqd
_refine_ls_weighting_details 'w=1/[\s^2^(Fo^2^)+(0.0277P)^2^+2.3343P] where P=(Fo^2^+2Fc^2^)/3'
_refine_ls_weighting_scheme calc
_refine_ls_wR_factor_gt 0.0650
_refine_ls_wR_factor_ref 0.0704
_reflns_Friedel_coverage 0.000
_reflns_number_gt 4738
_reflns_number_total 5577
_reflns_threshold_expression 'I > 2\s(I)'
_cod_data_source_file d0ce01779e2.cif
_cod_data_source_block AgClO4_a
_cod_depositor_comments
;
The following automatic conversions were performed:

data item '_exptl_absorpt_correction_type' value 'MULTI-SCAN' was
changed to 'multi-scan' in accordance with the
/home/data/users/saulius/crontab/automatic-downloads/rss-feeds/RSC/lib/dictionaries/cif_core.dic
dictionary named 'cif_core.dic' version 2.4.2 last updated on
2011-04-26.

Automatic conversion script
Id: cif_fix_values 7556 2019-12-06 15:28:31Z antanas 

 Adding full bibliography for 7242046--7242052.cif.
;
_cod_original_sg_symbol_H-M 'P 21/c'
_cod_database_code 7242051
_shelx_shelxl_version_number 2018/3
_shelx_space_group_comment
; 
The symmetry employed for this shelxl refinement is uniquely defined 
by the following loop, which should always be used as a source of 
symmetry information in preference to the above space-group names. 
They are only intended as comments. 
;
_shelx_estimated_absorpt_t_min 0.728
_shelx_estimated_absorpt_t_max 0.867

loop_
_space_group_symop_operation_xyz
'x, y, z'
'-x, y+1/2, -z+1/2'
'-x, -y, -z'
'x, -y-1/2, z-1/2'

loop_
_atom_site_label
_atom_site_type_symbol
_atom_site_fract_x
_atom_site_fract_y
_atom_site_fract_z
_atom_site_U_iso_or_equiv
_atom_site_adp_type
_atom_site_occupancy
_atom_site_site_symmetry_order
_atom_site_calc_flag
_atom_site_refinement_flags_posn
_atom_site_refinement_flags_adp
_atom_site_refinement_flags_occupancy
_atom_site_disorder_assembly
_atom_site_disorder_group
Ag1 Ag 0.51978(2) 0.40464(2) 0.51973(2) 0.03043(6) Uani 1 1 d . . . . .
Si1 Si 0.81791(6) 0.35055(3) 0.12602(4) 0.02658(12) Uani 1 1 d . . . . .
Si2 Si 0.80373(7) 0.65799(4) 0.09891(4) 0.02909(13) Uani 1 1 d . . . . .
N1 N 0.61254(19) 0.38935(11) 0.39586(12) 0.0274(4) Uani 1 1 d . . . . .
N2 N 0.58144(19) 0.60742(11) 0.35947(12) 0.0282(4) Uani 1 1 d . . . . .
C1 C 0.5312(2) 0.38104(17) 0.31331(16) 0.0388(5) Uani 1 1 d . . . . .
H1 H 0.430404 0.384843 0.309530 0.047 Uiso 1 1 calc R U . . .
C2 C 0.5877(2) 0.36713(17) 0.23311(15) 0.0399(5) Uani 1 1 d . . . . .
H2 H 0.525310 0.360959 0.176104 0.048 Uiso 1 1 calc R U . . .
C3 C 0.7344(2) 0.36205(12) 0.23476(14) 0.0267(4) Uani 1 1 d . . . . .
C4 C 0.8171(2) 0.37139(14) 0.32116(15) 0.0325(4) Uani 1 1 d . . . . .
H4 H 0.918194 0.368640 0.326860 0.039 Uiso 1 1 calc R U . . .
C5 C 0.7543(2) 0.38464(14) 0.39893(15) 0.0329(5) Uani 1 1 d . . . . .
H5 H 0.814091 0.390647 0.456955 0.039 Uiso 1 1 calc R U . . .
C6 C 0.9932(3) 0.29964(16) 0.15374(17) 0.0417(6) Uani 1 1 d . . . . .
H6A H 1.037029 0.295196 0.097548 0.063 Uiso 1 1 calc R U . . .
H6B H 0.979639 0.245758 0.178124 0.063 Uiso 1 1 calc R U . . .
H6C H 1.055679 0.331034 0.200215 0.063 Uiso 1 1 calc R U . . .
C7 C 0.6934(3) 0.29025(15) 0.04139(17) 0.0416(6) Uani 1 1 d . . . . .
H7A H 0.729430 0.288258 -0.017800 0.062 Uiso 1 1 calc R U . . .
H7B H 0.598612 0.315300 0.032360 0.062 Uiso 1 1 calc R U . . .
H7C H 0.686570 0.235491 0.065144 0.062 Uiso 1 1 calc R U . . .
C8 C 0.8416(2) 0.45458(12) 0.08123(15) 0.0287(4) Uani 1 1 d . . . . .
H8A H 0.891407 0.487670 0.132577 0.034 Uiso 1 1 calc R U . . .
H8AB H 0.904294 0.451368 0.033215 0.034 Uiso 1 1 calc R U . . .
C9 C 0.7038(2) 0.49770(13) 0.04009(16) 0.0342(5) Uani 1 1 d . . . . .
H9A H 0.639106 0.499137 0.087053 0.041 Uiso 1 1 calc R U . . .
H9AB H 0.655960 0.466184 -0.013276 0.041 Uiso 1 1 calc R U . . .
C10 C 0.7264(3) 0.58386(13) 0.00798(15) 0.0341(5) Uani 1 1 d . . . . .
H10A H 0.633035 0.604879 -0.022381 0.041 Uiso 1 1 calc R U . . .
H10B H 0.789983 0.581631 -0.039605 0.041 Uiso 1 1 calc R U . . .
C11 C 1.0024(2) 0.65250(15) 0.12879(16) 0.0361(5) Uani 1 1 d . . . . .
H11A H 1.035939 0.694001 0.174621 0.054 Uiso 1 1 calc R U . . .
H11B H 1.045560 0.661291 0.072925 0.054 Uiso 1 1 calc R U . . .
H11C H 1.030077 0.599340 0.154483 0.054 Uiso 1 1 calc R U . . .
C12 C 0.7526(3) 0.76143(15) 0.05723(19) 0.0492(7) Uani 1 1 d . . . . .
H12A H 0.794451 0.800789 0.103499 0.074 Uiso 1 1 calc R U . . .
H12B H 0.648369 0.766567 0.047421 0.074 Uiso 1 1 calc R U . . .
H12C H 0.788204 0.771325 -0.001160 0.074 Uiso 1 1 calc R U . . .
C13 C 0.5084(2) 0.63553(17) 0.28059(16) 0.0411(6) Uani 1 1 d . . . . .
H13 H 0.408769 0.644759 0.277119 0.049 Uiso 1 1 calc R U . . .
C14 C 0.5720(3) 0.65173(17) 0.20371(16) 0.0423(6) Uani 1 1 d . . . . .
H14 H 0.516053 0.672629 0.149422 0.051 Uiso 1 1 calc R U . . .
C15 C 0.7170(2) 0.63782(13) 0.20493(14) 0.0287(4) Uani 1 1 d . . . . .
C16 C 0.7909(2) 0.60735(13) 0.28702(15) 0.0289(4) Uani 1 1 d . . . . .
H16 H 0.890061 0.596049 0.291839 0.035 Uiso 1 1 calc R U . . .
C17 C 0.7210(2) 0.59330(13) 0.36199(14) 0.0278(4) Uani 1 1 d . . . . .
H17 H 0.774383 0.572814 0.417419 0.033 Uiso 1 1 calc R U . . .
Cl1 Cl 0.17023(11) 0.50998(5) 0.36281(10) 0.0343(3) Uani 0.769(4) 1 d . . P A -1
O2 O 0.0591(3) 0.4965(2) 0.4178(2) 0.0779(11) Uani 0.769(4) 1 d . . P A -1
O1 O 0.2882(4) 0.4733(2) 0.4163(2) 0.0476(8) Uani 0.769(4) 1 d . . P A -1
O3 O 0.1911(15) 0.5979(6) 0.3592(6) 0.0414(13) Uani 0.769(4) 1 d . . P A -1
O4 O 0.1293(4) 0.4745(2) 0.2753(2) 0.0752(11) Uani 0.769(4) 1 d . . P A -1
ClA Cl 0.1968(4) 0.51279(19) 0.3305(3) 0.0343(8) Uiso 0.231(4) 1 d . . P A 2
O2A O 0.2594(10) 0.4999(5) 0.2532(6) 0.054(3) Uiso 0.231(4) 1 d . . P A 2
O3A O 0.0518(12) 0.4824(6) 0.3215(8) 0.066(3) Uiso 0.231(4) 1 d . . P A 2
O1A O 0.3105(13) 0.4796(7) 0.3916(8) 0.038(3) Uiso 0.231(4) 1 d . . P A 2
O4A O 0.190(5) 0.585(2) 0.340(2) 0.043(5) Uani 0.231(4) 1 d . . P A 2

loop_
_atom_site_aniso_label
_atom_site_aniso_U_11
_atom_site_aniso_U_22
_atom_site_aniso_U_33
_atom_site_aniso_U_23
_atom_site_aniso_U_13
_atom_site_aniso_U_12
Ag1 0.03412(9) 0.03392(9) 0.02593(9) 0.00137(6) 0.01310(6) 0.00047(6)
Si1 0.0330(3) 0.0240(3) 0.0250(3) -0.0009(2) 0.0116(2) -0.0001(2)
Si2 0.0384(3) 0.0255(3) 0.0265(3) 0.0053(2) 0.0148(2) 0.0055(2)
N1 0.0288(9) 0.0307(9) 0.0242(8) 0.0029(7) 0.0092(7) 0.0019(7)
N2 0.0282(9) 0.0348(9) 0.0235(8) -0.0002(7) 0.0095(7) -0.0011(7)
C1 0.0266(10) 0.0619(16) 0.0291(11) 0.0011(10) 0.0079(9) 0.0034(10)
C2 0.0303(11) 0.0649(17) 0.0243(10) -0.0017(10) 0.0038(8) 0.0011(11)
C3 0.0321(10) 0.0244(10) 0.0256(9) 0.0007(8) 0.0108(8) -0.0006(8)
C4 0.0270(10) 0.0411(12) 0.0306(11) -0.0023(9) 0.0087(8) 0.0003(9)
C5 0.0309(11) 0.0428(12) 0.0252(10) -0.0003(9) 0.0052(8) -0.0001(9)
C6 0.0479(14) 0.0425(13) 0.0385(12) 0.0078(10) 0.0184(11) 0.0134(11)
C7 0.0517(14) 0.0391(13) 0.0366(12) -0.0099(10) 0.0148(11) -0.0102(11)
C8 0.0295(10) 0.0268(10) 0.0308(10) 0.0010(8) 0.0082(8) -0.0004(8)
C9 0.0342(11) 0.0324(11) 0.0353(11) 0.0011(9) 0.0028(9) 0.0006(9)
C10 0.0403(12) 0.0355(12) 0.0261(10) 0.0052(9) 0.0044(9) 0.0083(9)
C11 0.0411(12) 0.0369(12) 0.0336(11) -0.0017(9) 0.0164(9) -0.0044(10)
C12 0.0704(18) 0.0305(12) 0.0528(15) 0.0117(11) 0.0286(14) 0.0133(12)
C13 0.0287(11) 0.0648(17) 0.0312(11) 0.0062(11) 0.0091(9) 0.0093(11)
C14 0.0356(12) 0.0661(17) 0.0263(11) 0.0111(11) 0.0082(9) 0.0124(11)
C15 0.0340(11) 0.0280(10) 0.0263(10) 0.0004(8) 0.0111(8) 0.0022(8)
C16 0.0270(10) 0.0320(11) 0.0297(10) 0.0015(8) 0.0106(8) 0.0016(8)
C17 0.0296(10) 0.0308(10) 0.0236(9) 0.0026(8) 0.0054(8) 0.0008(8)
Cl1 0.0280(4) 0.0354(4) 0.0370(6) -0.0009(3) -0.0032(4) -0.0011(3)
O2 0.0537(18) 0.096(3) 0.090(2) -0.0060(19) 0.0310(16) -0.0264(16)
O1 0.0439(16) 0.0526(17) 0.0461(18) 0.0150(15) 0.0063(14) 0.0114(12)
O3 0.053(2) 0.026(3) 0.043(4) -0.007(2) 0.001(3) 0.002(2)
O4 0.108(3) 0.071(2) 0.0399(15) -0.0164(14) -0.0106(16) -0.0201(19)
O4A 0.053(7) 0.027(9) 0.047(13) -0.019(6) 0.003(9) -0.001(6)

loop_
_atom_type_symbol
_atom_type_description
_atom_type_scat_dispersion_real
_atom_type_scat_dispersion_imag
_atom_type_scat_source
C C 0.0033 0.0016 'International Tables Vol C Tables 4.2.6.8 and 6.1.1.4'
H H 0.0000 0.0000 'International Tables Vol C Tables 4.2.6.8 and 6.1.1.4'
N N 0.0061 0.0033 'International Tables Vol C Tables 4.2.6.8 and 6.1.1.4'
O O 0.0106 0.0060 'International Tables Vol C Tables 4.2.6.8 and 6.1.1.4'
Si Si 0.0817 0.0704 'International Tables Vol C Tables 4.2.6.8 and 6.1.1.4'
Cl Cl 0.1484 0.1585 'International Tables Vol C Tables 4.2.6.8 and 6.1.1.4'
Ag Ag -0.8971 1.1015 'International Tables Vol C Tables 4.2.6.8 and 6.1.1.4'

loop_
_geom_angle_atom_site_label_1
_geom_angle_atom_site_label_2
_geom_angle_atom_site_label_3
_geom_angle
_geom_angle_site_symmetry_1
_geom_angle_site_symmetry_3
_geom_angle_publ_flag
N2 Ag1 N1 167.64(7) 3_666 . ?
N2 Ag1 O1 94.15(9) 3_666 . ?
N1 Ag1 O1 88.89(9) . . ?
N2 Ag1 Ag1 100.62(5) 3_666 3_666 ?
N1 Ag1 Ag1 90.95(5) . 3_666 ?
O1 Ag1 Ag1 55.07(8) . 3_666 ?
C6 Si1 C7 110.70(12) . . ?
C6 Si1 C8 110.24(11) . . ?
C7 Si1 C8 111.18(11) . . ?
C6 Si1 C3 109.86(10) . . ?
C7 Si1 C3 107.96(10) . . ?
C8 Si1 C3 106.79(9) . . ?
C12 Si2 C11 108.84(12) . . ?
C12 Si2 C10 108.70(12) . . ?
C11 Si2 C10 113.72(11) . . ?
C12 Si2 C15 107.91(11) . . ?
C11 Si2 C15 110.46(10) . . ?
C10 Si2 C15 107.03(10) . . ?
C1 N1 C5 117.36(18) . . ?
C1 N1 Ag1 121.38(14) . . ?
C5 N1 Ag1 121.21(14) . . ?
C13 N2 C17 117.58(18) . . ?
C13 N2 Ag1 120.43(14) . 3_666 ?
C17 N2 Ag1 121.80(14) . 3_666 ?
N1 C1 C2 122.6(2) . . ?
N1 C1 H1 118.7 . . ?
C2 C1 H1 118.7 . . ?
C1 C2 C3 120.9(2) . . ?
C1 C2 H2 119.5 . . ?
C3 C2 H2 119.5 . . ?
C4 C3 C2 115.49(18) . . ?
C4 C3 Si1 121.75(16) . . ?
C2 C3 Si1 122.62(16) . . ?
C5 C4 C3 120.9(2) . . ?
C5 C4 H4 119.5 . . ?
C3 C4 H4 119.5 . . ?
N1 C5 C4 122.7(2) . . ?
N1 C5 H5 118.7 . . ?
C4 C5 H5 118.7 . . ?
Si1 C6 H6A 109.5 . . ?
Si1 C6 H6B 109.5 . . ?
H6A C6 H6B 109.5 . . ?
Si1 C6 H6C 109.5 . . ?
H6A C6 H6C 109.5 . . ?
H6B C6 H6C 109.5 . . ?
Si1 C7 H7A 109.5 . . ?
Si1 C7 H7B 109.5 . . ?
H7A C7 H7B 109.5 . . ?
Si1 C7 H7C 109.5 . . ?
H7A C7 H7C 109.5 . . ?
H7B C7 H7C 109.5 . . ?
C9 C8 Si1 115.41(15) . . ?
C9 C8 H8A 108.4 . . ?
Si1 C8 H8A 108.4 . . ?
C9 C8 H8AB 108.4 . . ?
Si1 C8 H8AB 108.4 . . ?
H8A C8 H8AB 107.5 . . ?
C8 C9 C10 114.06(19) . . ?
C8 C9 H9A 108.7 . . ?
C10 C9 H9A 108.7 . . ?
C8 C9 H9AB 108.7 . . ?
C10 C9 H9AB 108.7 . . ?
H9A C9 H9AB 107.6 . . ?
C9 C10 Si2 116.99(15) . . ?
C9 C10 H10A 108.1 . . ?
Si2 C10 H10A 108.1 . . ?
C9 C10 H10B 108.1 . . ?
Si2 C10 H10B 108.1 . . ?
H10A C10 H10B 107.3 . . ?
Si2 C11 H11A 109.5 . . ?
Si2 C11 H11B 109.5 . . ?
H11A C11 H11B 109.5 . . ?
Si2 C11 H11C 109.5 . . ?
H11A C11 H11C 109.5 . . ?
H11B C11 H11C 109.5 . . ?
Si2 C12 H12A 109.5 . . ?
Si2 C12 H12B 109.5 . . ?
H12A C12 H12B 109.5 . . ?
Si2 C12 H12C 109.5 . . ?
H12A C12 H12C 109.5 . . ?
H12B C12 H12C 109.5 . . ?
N2 C13 C14 122.6(2) . . ?
N2 C13 H13 118.7 . . ?
C14 C13 H13 118.7 . . ?
C13 C14 C15 120.8(2) . . ?
C13 C14 H14 119.6 . . ?
C15 C14 H14 119.6 . . ?
C16 C15 C14 115.88(19) . . ?
C16 C15 Si2 123.21(16) . . ?
C14 C15 Si2 120.90(16) . . ?
C17 C16 C15 120.44(19) . . ?
C17 C16 H16 119.8 . . ?
C15 C16 H16 119.8 . . ?
N2 C17 C16 122.71(19) . . ?
N2 C17 H17 118.6 . . ?
C16 C17 H17 118.6 . . ?
O1 Cl1 O4 114.1(2) . . ?
O1 Cl1 O2 102.1(2) . . ?
O4 Cl1 O2 108.8(2) . . ?
O1 Cl1 O3 110.5(5) . . ?
O4 Cl1 O3 113.7(4) . . ?
O2 Cl1 O3 106.8(5) . . ?
Cl1 O1 Ag1 178.9(2) . . ?
O4A ClA O2A 106(2) . . ?
O4A ClA O1A 112(2) . . ?
O2A ClA O1A 94.4(6) . . ?
O4A ClA O3A 107(2) . . ?
O2A ClA O3A 113.3(7) . . ?
O1A ClA O3A 122.9(7) . . ?

loop_
_geom_bond_atom_site_label_1
_geom_bond_atom_site_label_2
_geom_bond_distance
_geom_bond_site_symmetry_2
_geom_bond_publ_flag
Ag1 N2 2.1477(17) 3_666 ?
Ag1 N1 2.1492(17) . ?
Ag1 O1 2.716(3) . ?
Ag1 Ag1 3.2338(3) 3_666 ?
Si1 C6 1.852(2) . ?
Si1 C7 1.865(2) . ?
Si1 C8 1.875(2) . ?
Si1 C3 1.894(2) . ?
Si2 C12 1.863(2) . ?
Si2 C11 1.868(2) . ?
Si2 C10 1.877(2) . ?
Si2 C15 1.895(2) . ?
N1 C1 1.336(3) . ?
N1 C5 1.340(3) . ?
N2 C13 1.335(3) . ?
N2 C17 1.338(3) . ?
C1 C2 1.383(3) . ?
C1 H1 0.9500 . ?
C2 C3 1.390(3) . ?
C2 H2 0.9500 . ?
C3 C4 1.389(3) . ?
C4 C5 1.381(3) . ?
C4 H4 0.9500 . ?
C5 H5 0.9500 . ?
C6 H6A 0.9800 . ?
C6 H6B 0.9800 . ?
C6 H6C 0.9800 . ?
C7 H7A 0.9800 . ?
C7 H7B 0.9800 . ?
C7 H7C 0.9800 . ?
C8 C9 1.528(3) . ?
C8 H8A 0.9900 . ?
C8 H8AB 0.9900 . ?
C9 C10 1.533(3) . ?
C9 H9A 0.9900 . ?
C9 H9AB 0.9900 . ?
C10 H10A 0.9900 . ?
C10 H10B 0.9900 . ?
C11 H11A 0.9800 . ?
C11 H11B 0.9800 . ?
C11 H11C 0.9800 . ?
C12 H12A 0.9800 . ?
C12 H12B 0.9800 . ?
C12 H12C 0.9800 . ?
C13 C14 1.383(3) . ?
C13 H13 0.9500 . ?
C14 C15 1.390(3) . ?
C14 H14 0.9500 . ?
C15 C16 1.389(3) . ?
C16 C17 1.387(3) . ?
C16 H16 0.9500 . ?
C17 H17 0.9500 . ?
Cl1 O1 1.402(3) . ?
Cl1 O4 1.408(3) . ?
Cl1 O2 1.440(3) . ?
Cl1 O3 1.477(11) . ?
ClA O4A 1.21(3) . ?
ClA O2A 1.374(10) . ?
ClA O1A 1.402(13) . ?
ClA O3A 1.451(12) . ?

loop_
_geom_torsion_atom_site_label_1
_geom_torsion_atom_site_label_2
_geom_torsion_atom_site_label_3
_geom_torsion_atom_site_label_4
_geom_torsion
_geom_torsion_site_symmetry_1
_geom_torsion_site_symmetry_2
_geom_torsion_site_symmetry_3
_geom_torsion_site_symmetry_4
_geom_torsion_publ_flag
C5 N1 C1 C2 0.8(4) . . . . ?
Ag1 N1 C1 C2 -176.7(2) . . . . ?
N1 C1 C2 C3 -0.8(4) . . . . ?
C1 C2 C3 C4 0.3(4) . . . . ?
C1 C2 C3 Si1 -175.5(2) . . . . ?
C6 Si1 C3 C4 30.8(2) . . . . ?
C7 Si1 C3 C4 151.64(19) . . . . ?
C8 Si1 C3 C4 -88.73(19) . . . . ?
C6 Si1 C3 C2 -153.6(2) . . . . ?
C7 Si1 C3 C2 -32.8(2) . . . . ?
C8 Si1 C3 C2 86.9(2) . . . . ?
C2 C3 C4 C5 0.1(3) . . . . ?
Si1 C3 C4 C5 175.99(18) . . . . ?
C1 N1 C5 C4 -0.3(3) . . . . ?
Ag1 N1 C5 C4 177.17(18) . . . . ?
C3 C4 C5 N1 -0.1(4) . . . . ?
C6 Si1 C8 C9 169.80(16) . . . . ?
C7 Si1 C8 C9 46.64(19) . . . . ?
C3 Si1 C8 C9 -70.90(18) . . . . ?
Si1 C8 C9 C10 177.50(15) . . . . ?
C8 C9 C10 Si2 -62.8(2) . . . . ?
C12 Si2 C10 C9 -156.79(18) . . . . ?
C11 Si2 C10 C9 81.8(2) . . . . ?
C15 Si2 C10 C9 -40.5(2) . . . . ?
C17 N2 C13 C14 -1.4(4) . . . . ?
Ag1 N2 C13 C14 173.6(2) 3_666 . . . ?
N2 C13 C14 C15 1.2(4) . . . . ?
C13 C14 C15 C16 -0.1(4) . . . . ?
C13 C14 C15 Si2 178.8(2) . . . . ?
C12 Si2 C15 C16 -131.0(2) . . . . ?
C11 Si2 C15 C16 -12.1(2) . . . . ?
C10 Si2 C15 C16 112.20(19) . . . . ?
C12 Si2 C15 C14 50.3(2) . . . . ?
C11 Si2 C15 C14 169.2(2) . . . . ?
C10 Si2 C15 C14 -66.5(2) . . . . ?
C14 C15 C16 C17 -0.7(3) . . . . ?
Si2 C15 C16 C17 -179.49(16) . . . . ?
C13 N2 C17 C16 0.6(3) . . . . ?
Ag1 N2 C17 C16 -174.31(16) 3_666 . . . ?
C15 C16 C17 N2 0.5(3) . . . . ?
O4A ClA O1A Ag1 -9(2) . . . 3_666 ?
O2A ClA O1A Ag1 101.0(5) . . . 3_666 ?
O3A ClA O1A Ag1 -137.5(7) . . . 3_666 ?
